data_2238073
loop_
_publ_author_name
'Kamaha, Shouassi'
'Reuter, Hans'

_publ_section_title
;
 Dilithium hexahydroxidostannate(IV) dihydrate, a second monoclinic
 modification with a layer structure
;
_journal_coeditor_code WM2733
_journal_issue 5
_journal_name_full 'Acta Crystallographica Section E'
_journal_page_first i25
_journal_paper_doi 10.1107/S1600536813008416
_journal_volume 69
_journal_year 2013
_chemical_formula_iupac 'Li2 [Sn (O H)6], 2H2 O'
_chemical_formula_sum 'H10 Li2 O8 Sn'
_chemical_formula_weight 270.65
_chemical_name_systematic
;
Dilithium hexahydroxidostannate(IV) dihydrate
;
_space_group_IT_number 14
_symmetry_cell_setting monoclinic
_symmetry_space_group_name_Hall '-P 2ybc'
_symmetry_space_group_name_H-M 'P 1 21/c 1'
_atom_sites_solution_hydrogens geom
_atom_sites_solution_primary direct
_atom_sites_solution_secondary difmap
_audit_creation_method SHELXL-97
_cell_angle_alpha 90.00
_cell_angle_beta 118.2490(10)
_cell_angle_gamma 90.00
_cell_formula_units_Z 2
_cell_length_a 6.1028(2)
_cell_length_b 10.4708(3)
_cell_length_c 6.0003(2)
_cell_measurement_reflns_used 9252
_cell_measurement_temperature 100(2)
_cell_measurement_theta_max 33.24
_cell_measurement_theta_min 3.79
_cell_volume 337.760(19)
_computing_cell_refinement 'SAINT (Bruker, 2009)'
_computing_data_collection 'APEX2 (Bruker, 2009)'
_computing_data_reduction 'SAINT (Bruker, 2009)'
_computing_molecular_graphics 'DIAMOND (Brandenburg, 2006) and Mercury (Macrae <i>et al.</i>, 2008)'
_computing_publication_material 'SHELXTL (Sheldrick, 2008)'
_computing_structure_refinement 'SHELXL97 (Sheldrick, 2008)'
_computing_structure_solution 'SHELXS97 (Sheldrick, 2008)'
_diffrn_ambient_temperature 100(2)
_diffrn_measured_fraction_theta_full 0.999
_diffrn_measured_fraction_theta_max 0.999
_diffrn_measurement_device_type 'Bruker APEXII CCD'
_diffrn_measurement_method 'phi and omega scans'
_diffrn_radiation_monochromator graphite
_diffrn_radiation_source 'fine-focus sealed tube'
_diffrn_radiation_type MoK\a
_diffrn_radiation_wavelength 0.71073
_diffrn_reflns_av_R_equivalents 0.0236
_diffrn_reflns_av_sigmaI/netI 0.0100
_diffrn_reflns_limit_h_max 8
_diffrn_reflns_limit_h_min -8
_diffrn_reflns_limit_k_max 14
_diffrn_reflns_limit_k_min -14
_diffrn_reflns_limit_l_max 8
_diffrn_reflns_limit_l_min -8
_diffrn_reflns_number 11484
_diffrn_reflns_theta_full 30.00
_diffrn_reflns_theta_max 30.00
_diffrn_reflns_theta_min 3.79
_exptl_absorpt_coefficient_mu 3.778
_exptl_absorpt_correction_T_max 0.6813
_exptl_absorpt_correction_T_min 0.6011
_exptl_absorpt_correction_type multi-scan
_exptl_absorpt_process_details '(<i>SADABS</i>; Bruker, 2009)'
_exptl_crystal_colour colourless
_exptl_crystal_density_diffrn 2.661
_exptl_crystal_density_method 'not measured'
_exptl_crystal_description block
_exptl_crystal_F_000 260
_exptl_crystal_size_max 0.15
_exptl_crystal_size_mid 0.14
_exptl_crystal_size_min 0.11
_refine_diff_density_max 0.363
_refine_diff_density_min -0.386
_refine_ls_extinction_coef 0.0094(10)
_refine_ls_extinction_expression Fc^*^=kFc[1+0.001xFc^2^\l^3^/sin(2\q)]^-1/4^
_refine_ls_extinction_method 'SHELXL97 (Sheldrick, 2008)'
_refine_ls_goodness_of_fit_ref 1.091
_refine_ls_hydrogen_treatment constr
_refine_ls_matrix_type full
_refine_ls_number_parameters 54
_refine_ls_number_reflns 986
_refine_ls_number_restraints 0
_refine_ls_restrained_S_all 1.091
_refine_ls_R_factor_all 0.0134
_refine_ls_R_factor_gt 0.0130
_refine_ls_shift/su_max 0.000
_refine_ls_shift/su_mean 0.000
_refine_ls_structure_factor_coef Fsqd
_refine_ls_weighting_details 'calc w=1/[\s^2^(Fo^2^)+(0.0111P)^2^+0.5571P] where P=(Fo^2^+2Fc^2^)/3'
_refine_ls_weighting_scheme calc
_refine_ls_wR_factor_gt 0.0321
_refine_ls_wR_factor_ref 0.0323
_reflns_number_gt 964
_reflns_number_total 986
_reflns_threshold_expression I>2sigma(I)
_cod_data_source_file wm2733.cif
_cod_data_source_block I
_cod_original_sg_symbol_H-M 'P 21/c'
_cod_database_code 2238073
_cod_database_fobs_code 2238073

loop_
_symmetry_equiv_pos_as_xyz
'x, y, z'
'-x, y+1/2, -z+1/2'
'-x, -y, -z'
'x, -y-1/2, z-1/2'

loop_
_atom_site_type_symbol
_atom_site_label
_atom_site_fract_x
_atom_site_fract_y
_atom_site_fract_z
_atom_site_U_iso_or_equiv
_atom_site_adp_type
_atom_site_calc_flag
_atom_site_refinement_flags
_atom_site_occupancy
_atom_site_symmetry_multiplicity
Sn Sn1 0.5000 0.5000 0.5000 0.00669(7) Uani d S 1 2
O O1 0.5924(2) 0.61350(11) 0.2773(2) 0.0092(2) Uani d . 1 1
H H1 0.4344 0.6208 0.1278 0.045(4) Uiso d R 1 1
O O2 0.2930(2) 0.38228(11) 0.1944(2) 0.0092(2) Uani d . 1 1
H H2 0.3438 0.2947 0.2061 0.045(4) Uiso d R 1 1
O O3 0.1780(2) 0.60408(11) 0.3926(2) 0.0088(2) Uani d . 1 1
H H3 0.1965 0.6930 0.3659 0.045(4) Uiso d R 1 1
Li Li1 0.8284(5) 0.5657(3) 0.1561(6) 0.0123(5) Uani d . 1 1
O O4 0.8497(2) 0.37229(11) 0.1795(2) 0.0101(2) Uani d . 1 1
H H41 0.8643 0.3771 0.3458 0.045(4) Uiso d R 1 1
H H42 1.0175 0.3651 0.2071 0.045(4) Uiso d R 1 1

loop_
_atom_site_aniso_label
_atom_site_aniso_U_11
_atom_site_aniso_U_22
_atom_site_aniso_U_33
_atom_site_aniso_U_12
_atom_site_aniso_U_13
_atom_site_aniso_U_23
Sn1 0.00660(8) 0.00674(9) 0.00670(9) 0.00001(4) 0.00314(6) 0.00009(5)
O1 0.0091(5) 0.0103(5) 0.0081(5) -0.0009(4) 0.0039(4) 0.0007(4)
O2 0.0096(5) 0.0088(5) 0.0084(5) 0.0005(4) 0.0035(4) -0.0003(4)
O3 0.0085(5) 0.0075(5) 0.0107(5) 0.0006(4) 0.0047(4) 0.0006(4)
Li1 0.0136(12) 0.0121(13) 0.0117(13) -0.0001(10) 0.0063(11) -0.0006(10)
O4 0.0094(5) 0.0116(5) 0.0096(5) -0.0002(4) 0.0048(4) -0.0004(4)

loop_
_atom_type_symbol
_atom_type_description
_atom_type_scat_dispersion_real
_atom_type_scat_dispersion_imag
_atom_type_scat_source
Li Li -0.0003 0.0001 'International Tables Vol C Tables 4.2.6.8 and 6.1.1.4'
H H 0.0000 0.0000 'International Tables Vol C Tables 4.2.6.8 and 6.1.1.4'
O O 0.0106 0.0060 'International Tables Vol C Tables 4.2.6.8 and 6.1.1.4'
Sn Sn -0.6537 1.4246 'International Tables Vol C Tables 4.2.6.8 and 6.1.1.4'

loop_
_geom_angle_atom_site_label_1
_geom_angle_atom_site_label_2
_geom_angle_atom_site_label_3
_geom_angle_site_symmetry_1
_geom_angle_site_symmetry_3
_geom_angle
O1 Sn1 O1 3_666 . 180.0
O1 Sn1 O3 3_666 3_666 90.31(4)
O1 Sn1 O3 . 3_666 89.69(4)
O1 Sn1 O3 3_666 . 89.69(4)
O1 Sn1 O3 . . 90.31(4)
O3 Sn1 O3 3_666 . 180.0
O1 Sn1 O2 3_666 3_666 90.49(4)
O1 Sn1 O2 . 3_666 89.51(4)
O3 Sn1 O2 3_666 3_666 86.92(4)
O3 Sn1 O2 . 3_666 93.08(4)
O1 Sn1 O2 3_666 . 89.51(4)
O1 Sn1 O2 . . 90.49(4)
O3 Sn1 O2 3_666 . 93.08(4)
O3 Sn1 O2 . . 86.92(4)
O2 Sn1 O2 3_666 . 180.0
Li1 O1 Sn1 . . 124.68(10)
Li1 O1 H1 . . 105.2
Sn1 O1 H1 . . 101.0
Li1 O2 Sn1 3_665 . 123.42(11)
Li1 O2 H2 3_665 . 106.9
Sn1 O2 H2 . . 117.6
Li1 O3 Sn1 1_455 . 131.67(10)
Li1 O3 H3 1_455 . 104.5
Sn1 O3 H3 . . 113.2
O2 Li1 O1 3_665 . 110.99(15)
O2 Li1 O3 3_665 1_655 116.79(15)
O1 Li1 O3 . 1_655 114.65(15)
O2 Li1 O4 3_665 . 109.44(15)
O1 Li1 O4 . . 105.27(14)
O3 Li1 O4 1_655 . 98.16(13)
Li1 O4 H41 . . 89.5
Li1 O4 H42 . . 96.8
H41 O4 H42 . . 105.0

loop_
_geom_bond_atom_site_label_1
_geom_bond_atom_site_label_2
_geom_bond_site_symmetry_2
_geom_bond_distance
_geom_bond_publ_flag
Sn1 O1 3_666 2.0567(11) ?
Sn1 O1 . 2.0567(11) yes
Sn1 O3 3_666 2.0654(11) ?
Sn1 O3 . 2.0654(11) yes
Sn1 O2 3_666 2.0699(11) ?
Sn1 O2 . 2.0699(11) yes
O1 Li1 . 1.961(3) yes
O1 H1 . 0.9600 ?
O2 Li1 3_665 1.948(3) yes
O2 H2 . 0.9600 ?
O3 Li1 1_455 1.965(3) yes
O3 H3 . 0.9600 ?
Li1 O2 3_665 1.948(3) ?
Li1 O3 1_655 1.965(3) ?
Li1 O4 . 2.030(3) yes
O4 H41 . 0.9600 ?
O4 H42 . 0.9600 ?

loop_
_geom_hbond_atom_site_label_D
_geom_hbond_atom_site_label_H
_geom_hbond_atom_site_label_A
_geom_hbond_site_symmetry_A
_geom_hbond_distance_DH
_geom_hbond_distance_HA
_geom_hbond_distance_DA
_geom_hbond_angle_DHA
O1 H1 O4 3_665 0.96 1.84 2.7955(16) 173.2
O2 H2 O1 2_645 0.96 1.93 2.8853(16) 173.4
O3 H3 O4 2_655 0.96 1.90 2.8343(16) 164.0
O4 H41 O3 3_666 0.96 1.72 2.6634(16) 167.2
O4 H42 O2 1_655 0.96 1.73 2.6662(16) 164.8
